data_1565961
loop_
_publ_author_name
'Wildner, Manfred'
'Zakharov, Boris A.'
'Bogdanov, Nikita E.'
'Talla, Dominik'
'Boldyreva, Elena V.'
'Miletich, Ronald'

_publ_section_title
;
 Crystallography relevant to Mars and Galilean icy moons: crystal behavior
 of kieserite-type monohydrate sulfates at extraterrestrial conditions
 down to 15 K
;
_journal_issue 2
_journal_name_full IUCrJ
_journal_page_first 194
_journal_page_last 203
_journal_paper_doi 10.1107/S2052252521012720
_journal_volume 9
_journal_year 2022
_chemical_formula_sum 'H2 Ni O5 S'
_chemical_formula_weight 172.79
_space_group_crystal_system monoclinic
_space_group_IT_number 15
_space_group_name_Hall '-C 2yc'
_space_group_name_H-M_alt 'C 1 2/c 1'
_atom_sites_solution_hydrogens difmap
_audit_creation_method SHELXL-2017/1
_cell_angle_alpha 90
_cell_angle_beta 117.611(17)
_cell_angle_gamma 90
_cell_formula_units_Z 4
_cell_length_a 6.8026(9)
_cell_length_b 7.6191(7)
_cell_length_c 7.4450(10)
_cell_measurement_temperature 75(2)
_cell_volume 341.93(9)
_computing_structure_refinement 'SHELXL-2017/1 (Sheldrick, 2017)'
_diffrn_ambient_temperature 75(2)
_diffrn_measured_fraction_theta_full 0.997
_diffrn_measured_fraction_theta_max 0.898
_diffrn_radiation_type MoK\a
_diffrn_radiation_wavelength 0.71073
_diffrn_reflns_av_R_equivalents 0.0272
_diffrn_reflns_av_unetI/netI 0.0313
_diffrn_reflns_Laue_measured_fraction_full 0.997
_diffrn_reflns_Laue_measured_fraction_max 0.898
_diffrn_reflns_limit_h_max 9
_diffrn_reflns_limit_h_min -6
_diffrn_reflns_limit_k_max 10
_diffrn_reflns_limit_k_min -8
_diffrn_reflns_limit_l_max 8
_diffrn_reflns_limit_l_min -9
_diffrn_reflns_number 1238
_diffrn_reflns_point_group_measured_fraction_full 0.997
_diffrn_reflns_point_group_measured_fraction_max 0.898
_diffrn_reflns_theta_full 25.242
_diffrn_reflns_theta_max 29.362
_diffrn_reflns_theta_min 4.295
_exptl_absorpt_coefficient_mu 6.160
_exptl_crystal_density_diffrn 3.356
_exptl_crystal_F_000 344
_exptl_crystal_size_max 0.340
_exptl_crystal_size_mid 0.170
_exptl_crystal_size_min 0.120
_refine_diff_density_max 0.442
_refine_diff_density_min -0.501
_refine_diff_density_rms 0.129
_refine_ls_extinction_coef 0.041(2)
_refine_ls_extinction_expression Fc^*^=kFc[1+0.001xFc^2^\l^3^/sin(2\q)]^-1/4^
_refine_ls_extinction_method 'SHELXL-2017/1 (Sheldrick 2017)'
_refine_ls_goodness_of_fit_ref 1.120
_refine_ls_hydrogen_treatment refall
_refine_ls_matrix_type full
_refine_ls_number_parameters 40
_refine_ls_number_reflns 424
_refine_ls_number_restraints 0
_refine_ls_restrained_S_all 1.120
_refine_ls_R_factor_all 0.0227
_refine_ls_R_factor_gt 0.0209
_refine_ls_shift/su_max 0.001
_refine_ls_shift/su_mean 0.000
_refine_ls_structure_factor_coef Fsqd
_refine_ls_weighting_details 'w=1/[\s^2^(Fo^2^)+(0.0260P)^2^] where P=(Fo^2^+2Fc^2^)/3'
_refine_ls_weighting_scheme calc
_refine_ls_wR_factor_gt 0.0509
_refine_ls_wR_factor_ref 0.0520
_reflns_Friedel_coverage 0.000
_reflns_number_gt 395
_reflns_number_total 424
_reflns_threshold_expression 'I > 2\s(I)'
_cod_data_source_file lt5044.cif
_cod_data_source_block NiSO4H2O_He_75K
_cod_depositor_comments 'Adding full bibliography for 1565934--1565967.cif.'
_cod_original_sg_symbol_H-M 'C 2/c'
_cod_database_code 1565961
_shelx_shelxl_version_number 2017/1
_shelx_space_group_comment
;
The symmetry employed for this shelxl refinement is uniquely defined
by the following loop, which should always be used as a source of
symmetry information in preference to the above space-group names.
They are only intended as comments.
;
_shelx_estimated_absorpt_t_min 0.229
_shelx_estimated_absorpt_t_max 0.525

loop_
_space_group_symop_operation_xyz
'x, y, z'
'-x, y, -z+1/2'
'x+1/2, y+1/2, z'
'-x+1/2, y+1/2, -z+1/2'
'-x, -y, -z'
'x, -y, z-1/2'
'-x+1/2, -y+1/2, -z'
'x+1/2, -y+1/2, z-1/2'

loop_
_atom_site_label
_atom_site_type_symbol
_atom_site_fract_x
_atom_site_fract_y
_atom_site_fract_z
_atom_site_U_iso_or_equiv
_atom_site_adp_type
_atom_site_occupancy
_atom_site_site_symmetry_order
_atom_site_calc_flag
_atom_site_refinement_flags_posn
_atom_site_refinement_flags_adp
_atom_site_refinement_flags_occupancy
_atom_site_disorder_assembly
_atom_site_disorder_group
Ni Ni 0.000000 0.500000 0.000000 0.0026(2) Uani 1 2 d S . P . .
S S 0.000000 0.15780(10) 0.250000 0.0028(2) Uani 1 2 d S T P . .
O1 O 0.1724(2) 0.0479(2) 0.4049(2) 0.0047(4) Uani 1 1 d . . . . .
O2 O 0.1051(2) 0.2709(2) 0.1556(2) 0.0046(4) Uani 1 1 d . . . . .
O3 O 0.000000 0.6304(3) 0.250000 0.0046(5) Uani 1 2 d S T P . .
H H 0.099(4) 0.698(4) 0.299(5) 0.024(9) Uiso 1 1 d . . . . .

loop_
_atom_site_aniso_label
_atom_site_aniso_U_11
_atom_site_aniso_U_22
_atom_site_aniso_U_33
_atom_site_aniso_U_23
_atom_site_aniso_U_13
_atom_site_aniso_U_12
Ni 0.0017(3) 0.0030(3) 0.0031(3) -0.00009(13) 0.0011(2) -0.00013(12)
S 0.0018(4) 0.0031(4) 0.0037(4) 0.000 0.0015(3) 0.000
O1 0.0031(8) 0.0049(7) 0.0054(8) 0.0012(6) 0.0015(7) 0.0008(6)
O2 0.0037(7) 0.0044(8) 0.0063(8) 0.0011(6) 0.0028(6) 0.0004(6)
O3 0.0024(11) 0.0055(11) 0.0061(12) 0.000 0.0022(10) 0.000

loop_
_atom_type_symbol
_atom_type_description
_atom_type_scat_dispersion_real
_atom_type_scat_dispersion_imag
_atom_type_scat_source
O O 0.0106 0.0060 'International Tables Vol C Tables 4.2.6.8 and 6.1.1.4'
H H 0.0000 0.0000 'International Tables Vol C Tables 4.2.6.8 and 6.1.1.4'
S S 0.1246 0.1234 'International Tables Vol C Tables 4.2.6.8 and 6.1.1.4'
Ni Ni 0.3393 1.1124 'International Tables Vol C Tables 4.2.6.8 and 6.1.1.4'

loop_
_geom_angle_atom_site_label_1
_geom_angle_atom_site_label_2
_geom_angle_atom_site_label_3
_geom_angle
_geom_angle_site_symmetry_1
_geom_angle_site_symmetry_3
_geom_angle_publ_flag
O2 Ni O2 180.0 5_565 . ?
O2 Ni O1 85.22(6) 5_565 8_455 ?
O2 Ni O1 94.78(6) . 8_455 ?
O2 Ni O1 94.78(6) 5_565 4 ?
O2 Ni O1 85.22(6) . 4 ?
O1 Ni O1 180.00(9) 8_455 4 ?
O2 Ni O3 87.40(7) 5_565 . ?
O2 Ni O3 92.60(7) . . ?
O1 Ni O3 86.77(5) 8_455 . ?
O1 Ni O3 93.23(5) 4 . ?
O2 Ni O3 92.60(7) 5_565 5_565 ?
O2 Ni O3 87.40(7) . 5_565 ?
O1 Ni O3 93.23(5) 8_455 5_565 ?
O1 Ni O3 86.77(5) 4 5_565 ?
O3 Ni O3 180.0 . 5_565 ?
O2 Ni O2 81.68(3) 5_565 4 ?
O2 Ni O2 98.32(3) . 4 ?
O1 Ni O2 136.33(5) 8_455 4 ?
O1 Ni O2 43.67(5) 4 4 ?
O3 Ni O2 51.30(4) . 4 ?
O3 Ni O2 128.70(4) 5_565 4 ?
O2 Ni O2 98.32(3) 5_565 8_455 ?
O2 Ni O2 81.68(3) . 8_455 ?
O1 Ni O2 43.67(5) 8_455 8_455 ?
O1 Ni O2 136.33(5) 4 8_455 ?
O3 Ni O2 128.70(4) . 8_455 ?
O3 Ni O2 51.30(4) 5_565 8_455 ?
O2 Ni O2 180.0 4 8_455 ?
O2 Ni O2 136.12(6) 5_565 2 ?
O2 Ni O2 43.88(6) . 2 ?
O1 Ni O2 66.16(6) 8_455 2 ?
O1 Ni O2 113.84(6) 4 2 ?
O3 Ni O2 59.75(6) . 2 ?
O3 Ni O2 120.25(6) 5_565 2 ?
O2 Ni O2 96.30(4) 4 2 ?
O2 Ni O2 83.70(4) 8_455 2 ?
O2 Ni O2 43.88(6) 5_565 6_565 ?
O2 Ni O2 136.12(6) . 6_565 ?
O1 Ni O2 113.84(6) 8_455 6_565 ?
O1 Ni O2 66.16(6) 4 6_565 ?
O3 Ni O2 120.25(6) . 6_565 ?
O3 Ni O2 59.75(6) 5_565 6_565 ?
O2 Ni O2 83.70(4) 4 6_565 ?
O2 Ni O2 96.30(4) 8_455 6_565 ?
O2 Ni O2 180.00(4) 2 6_565 ?
O1 S O1 110.41(13) 2 . ?
O1 S O2 110.06(9) 2 . ?
O1 S O2 108.55(9) . . ?
O1 S O2 108.55(9) 2 2 ?
O1 S O2 110.06(9) . 2 ?
O2 S O2 109.20(13) . 2 ?
S O1 Ni 136.35(11) . 4_545 ?
S O1 O2 36.02(6) . . ?
Ni O1 O2 100.48(7) 4_545 . ?
S O1 O1 34.80(7) . 2 ?
Ni O1 O1 139.15(12) 4_545 2 ?
O2 O1 O1 60.48(6) . 2 ?
S O1 O2 35.25(6) . 2 ?
Ni O1 O2 145.52(9) 4_545 2 ?
O2 O1 O2 60.42(8) . 2 ?
O1 O1 O2 59.55(6) 2 2 ?
S O1 O2 127.49(10) . 4_545 ?
Ni O1 O2 47.36(5) 4_545 4_545 ?
O2 O1 O2 109.79(7) . 4_545 ?
O1 O1 O2 102.04(7) 2 4_545 ?
O2 O1 O2 161.39(10) 2 4_545 ?
S O1 O3 171.05(11) . 7_556 ?
Ni O1 O3 47.72(3) 4_545 7_556 ?
O2 O1 O3 145.60(7) . 7_556 ?
O1 O1 O3 150.62(6) 2 7_556 ?
O2 O1 O3 135.99(9) 2 7_556 ?
O2 O1 O3 61.44(5) 4_545 7_556 ?
S O1 O2 115.07(9) . 8_556 ?
Ni O1 O2 42.58(4) 4_545 8_556 ?
O2 O1 O2 86.31(5) . 8_556 ?
O1 O1 O2 146.76(7) 2 8_556 ?
O2 O1 O2 104.41(7) 2 8_556 ?
O2 O1 O2 89.94(6) 4_545 8_556 ?
O3 O1 O2 61.64(6) 7_556 8_556 ?
S O1 O3 92.50(8) . 3_545 ?
Ni O1 O3 44.37(4) 4_545 3_545 ?
O2 O1 O3 57.71(6) . 3_545 ?
O1 O1 O3 101.43(9) 2 3_545 ?
O2 O1 O3 115.70(8) 2 3_545 ?
O2 O1 O3 62.40(6) 4_545 3_545 ?
O3 O1 O3 92.08(5) 7_556 3_545 ?
O2 O1 O3 56.92(4) 8_556 3_545 ?
S O1 O2 112.54(9) . 7_556 ?
Ni O1 O2 78.43(6) 4_545 7_556 ?
O2 O1 O2 108.35(7) . 7_556 ?
O1 O1 O2 139.95(8) 2 7_556 ?
O2 O1 O2 81.17(6) 2 7_556 ?
O2 O1 O2 117.43(7) 4_545 7_556 ?
O3 O1 O2 58.89(6) 7_556 7_556 ?
O2 O1 O2 45.86(6) 8_556 7_556 ?
O3 O1 O2 102.56(6) 3_545 7_556 ?
S O1 O2 127.52(8) . 6_556 ?
Ni O1 O2 95.16(6) 4_545 6_556 ?
O2 O1 O2 162.67(8) . 6_556 ?
O1 O1 O2 102.58(6) 2 6_556 ?
O2 O1 O2 109.20(7) 2 6_556 ?
O2 O1 O2 75.72(6) 4_545 6_556 ?
O3 O1 O2 51.66(5) 7_556 6_556 ?
O2 O1 O2 110.43(7) 8_556 6_556 ?
O3 O1 O2 135.05(7) 3_545 6_556 ?
O2 O1 O2 81.97(4) 7_556 6_556 ?
S O1 O1 89.75(8) . 5_556 ?
Ni O1 O1 133.28(9) 4_545 5_556 ?
O2 O1 O1 124.35(8) . 5_556 ?
O1 O1 O1 80.94(8) 2 5_556 ?
O2 O1 O1 65.90(7) 2 5_556 ?
O2 O1 O1 116.74(9) 4_545 5_556 ?
O3 O1 O1 85.57(6) 7_556 5_556 ?
O2 O1 O1 121.21(8) 8_556 5_556 ?
O3 O1 O1 177.58(8) 3_545 5_556 ?
O2 O1 O1 75.73(7) 7_556 5_556 ?
O2 O1 O1 43.31(5) 6_556 5_556 ?
S O2 Ni 130.37(9) . . ?
S O2 O1 35.43(5) . . ?
Ni O2 O1 160.01(9) . . ?
S O2 O1 34.68(5) . 2 ?
Ni O2 O1 117.30(7) . 2 ?
O1 O2 O1 59.98(8) . 2 ?
S O2 O2 35.40(7) . 2 ?
Ni O2 O2 100.62(5) . 2 ?
O1 O2 O2 60.25(6) . 2 ?
O1 O2 O2 59.33(6) 2 2 ?
S O2 O3 106.78(9) . 3_545 ?
Ni O2 O3 122.71(8) . 3_545 ?
O1 O2 O3 72.77(6) . 3_545 ?
O1 O2 O3 111.74(9) 2 3_545 ?
O2 O2 O3 129.76(9) 2 3_545 ?
S O2 O1 160.43(10) . 4 ?
Ni O2 O1 47.42(5) . 4 ?
O1 O2 O1 138.35(6) . 4 ?
O1 O2 O1 161.39(10) 2 4 ?
O2 O2 O1 127.68(6) 2 4 ?
O3 O2 O1 77.74(7) 3_545 4 ?
S O2 O3 135.31(8) . 5_565 ?
Ni O2 O3 47.42(5) . 5_565 ?
O1 O2 O3 150.13(9) . 5_565 ?
O1 O2 O3 101.32(7) 2 5_565 ?
O2 O2 O3 133.27(8) 2 5_565 ?
O3 O2 O3 96.44(6) 3_545 5_565 ?
O1 O2 O3 60.89(6) 4 5_565 ?
S O2 O1 90.74(7) . 8_455 ?
Ni O2 O1 42.64(4) . 8_455 ?
O1 O2 O1 126.08(8) . 8_455 ?
O1 O2 O1 75.59(7) 2 8_455 ?
O2 O2 O1 71.82(7) 2 8_455 ?
O3 O2 O1 158.31(7) 3_545 8_455 ?
O1 O2 O1 90.06(6) 4 8_455 ?
O3 O2 O1 61.87(5) 5_565 8_455 ?
S O2 O3 101.51(8) . . ?
Ni O2 O3 44.72(3) . . ?
O1 O2 O3 116.53(7) . . ?
O1 O2 O3 115.78(7) 2 . ?
O2 O2 O3 66.11(4) 2 . ?
O3 O2 O3 128.78(7) 3_545 . ?
O1 O2 O3 63.04(5) 4 . ?
O3 O2 O3 92.14(5) 5_565 . ?
O1 O2 O3 56.78(4) 8_455 . ?
S O2 O1 82.55(7) . 7_556 ?
Ni O2 O1 94.98(6) . 7_556 ?
O1 O2 O1 71.65(7) . 7_556 ?
O1 O2 O1 116.72(9) 2 7_556 ?
O2 O2 O1 62.32(7) 2 7_556 ?
O3 O2 O1 87.84(5) 3_545 7_556 ?
O1 O2 O1 78.57(4) 4 7_556 ?
O3 O2 O1 136.99(7) 5_565 7_556 ?
O1 O2 O1 107.46(7) 8_455 7_556 ?
O3 O2 O1 54.47(4) . 7_556 ?
S O2 O1 93.74(8) . 6 ?
Ni O2 O1 115.10(7) . 6 ?
O1 O2 O1 83.50(5) . 6 ?
O1 O2 O1 70.80(7) 2 6 ?
O2 O2 O1 128.01(5) 2 6 ?
O3 O2 O1 56.89(5) 3_545 6 ?
O1 O2 O1 104.28(6) 4 6 ?
O3 O2 O1 67.68(6) 5_565 6 ?
O1 O2 O1 110.43(7) 8_455 6 ?
O3 O2 O1 159.82(6) . 6 ?
O1 O2 O1 141.96(6) 7_556 6 ?
Ni O3 Ni 123.83(11) . 2 ?
Ni O3 O2 111.62(4) . 3_455 ?
Ni O3 O2 90.56(4) 2 3_455 ?
Ni O3 O2 90.56(4) . 4 ?
Ni O3 O2 111.62(4) 2 4 ?
O2 O3 O2 132.63(11) 3_455 4 ?
Ni O3 O1 45.52(4) . 8_455 ?
Ni O3 O1 104.56(8) 2 8_455 ?
O2 O3 O1 71.45(5) 3_455 8_455 ?
O2 O3 O1 134.54(5) 4 8_455 ?
Ni O3 O1 104.56(8) . 7_556 ?
Ni O3 O1 45.52(4) 2 7_556 ?
O2 O3 O1 134.54(5) 3_455 7_556 ?
O2 O3 O1 71.45(5) 4 7_556 ?
O1 O3 O1 123.01(10) 8_455 7_556 ?
Ni O3 O2 162.23(8) . 6_566 ?
Ni O3 O2 45.18(3) 2 6_566 ?
O2 O3 O2 84.32(5) 3_455 6_566 ?
O2 O3 O2 83.56(6) 4 6_566 ?
O1 O3 O2 141.78(6) 8_455 6_566 ?
O1 O3 O2 57.66(5) 7_556 6_566 ?
Ni O3 O2 45.18(3) . 5_565 ?
Ni O3 O2 162.23(8) 2 5_565 ?
O2 O3 O2 83.56(6) 3_455 5_565 ?
O2 O3 O2 84.32(5) 4 5_565 ?
O1 O3 O2 57.66(5) 8_455 5_565 ?
O1 O3 O2 141.78(6) 7_556 5_565 ?
O2 O3 O2 149.53(11) 6_566 5_565 ?
Ni O3 O2 42.68(5) . . ?
Ni O3 O2 82.77(8) 2 . ?
O2 O3 O2 128.78(7) 3_455 . ?
O2 O3 O2 96.22(4) 4 . ?
O1 O3 O2 61.58(6) 8_455 . ?
O1 O3 O2 66.64(6) 7_556 . ?
O2 O3 O2 121.19(7) 6_566 . ?
O2 O3 O2 87.86(5) 5_565 . ?
Ni O3 O2 82.77(8) . 2 ?
Ni O3 O2 42.68(5) 2 2 ?
O2 O3 O2 96.22(4) 3_455 2 ?
O2 O3 O2 128.78(7) 4 2 ?
O1 O3 O2 66.64(6) 8_455 2 ?
O1 O3 O2 61.58(6) 7_556 2 ?
O2 O3 O2 87.86(5) 6_566 2 ?
O2 O3 O2 121.19(7) 5_565 2 ?
O2 O3 O2 47.78(7) . 2 ?
Ni O3 O1 122.83(7) . 3_455 ?
Ni O3 O1 42.40(3) 2 3_455 ?
O2 O3 O1 49.52(5) 3_455 3_455 ?
O2 O3 O1 144.76(5) 4 3_455 ?
O1 O3 O1 80.64(4) 8_455 3_455 ?
O1 O3 O1 87.92(5) 7_556 3_455 ?
O2 O3 O1 61.20(4) 6_566 3_455 ?
O2 O3 O1 126.25(4) 5_565 3_455 ?
O2 O3 O1 101.46(7) . 3_455 ?
O2 O3 O1 54.56(5) 2 3_455 ?
Ni O3 O1 42.40(3) . 4 ?
Ni O3 O1 122.83(7) 2 4 ?
O2 O3 O1 144.76(5) 3_455 4 ?
O2 O3 O1 49.52(5) 4 4 ?
O1 O3 O1 87.92(5) 8_455 4 ?
O1 O3 O1 80.64(4) 7_556 4 ?
O2 O3 O1 126.25(4) 6_566 4 ?
O2 O3 O1 61.20(4) 5_565 4 ?
O2 O3 O1 54.56(5) . 4 ?
O2 O3 O1 101.46(7) 2 4 ?
O1 O3 O1 155.93(10) 3_455 4 ?
Ni O3 H 111(3) . . ?
Ni O3 H 105(2) 2 . ?
O2 O3 H 114(2) 3_455 . ?
O2 O3 H 22(2) 4 . ?
O1 O3 H 150(3) 8_455 . ?
O1 O3 H 76(2) 7_556 . ?
O2 O3 H 67(3) 6_566 . ?
O2 O3 H 93(2) 5_565 . ?
O2 O3 H 117(2) . . ?
O2 O3 H 137(2) 2 . ?
O1 O3 H 126(3) 3_455 . ?
O1 O3 H 72(2) 4 . ?
Ni O3 H 105(2) . 2 ?
Ni O3 H 111(3) 2 2 ?
O2 O3 H 22(2) 3_455 2 ?
O2 O3 H 114(2) 4 2 ?
O1 O3 H 76(2) 8_455 2 ?
O1 O3 H 150(3) 7_556 2 ?
O2 O3 H 93(2) 6_566 2 ?
O2 O3 H 67(3) 5_565 2 ?
O2 O3 H 137(2) . 2 ?
O2 O3 H 117(2) 2 2 ?
O1 O3 H 72(2) 3_455 2 ?
O1 O3 H 126(3) 4 2 ?
H O3 H 99(4) . 2 ?

loop_
_geom_bond_atom_site_label_1
_geom_bond_atom_site_label_2
_geom_bond_distance
_geom_bond_site_symmetry_2
_geom_bond_publ_flag
Ni O2 2.0324(16) 5_565 ?
Ni O2 2.0325(16) . ?
Ni O1 2.0345(15) 8_455 ?
Ni O1 2.0345(15) 4 ?
Ni O3 2.1097(11) . ?
Ni O3 2.1097(11) 5_565 ?
Ni O2 3.4160(16) 4 ?
Ni O2 3.4160(16) 8_455 ?
Ni O2 3.4398(17) 2 ?
Ni O2 3.4398(17) 6_565 ?
S O1 1.4670(16) 2 ?
S O1 1.4670(16) . ?
S O2 1.4879(16) . ?
S O2 1.4880(16) 2 ?
O1 O2 2.399(2) . ?
O1 O1 2.409(3) 2 ?
O1 O2 2.422(2) 2 ?
O1 O2 2.753(2) 4_545 ?
O1 O3 2.8471(19) 7_556 ?
O1 O2 2.993(2) 8_556 ?
O1 O3 3.0124(18) 3_545 ?
O1 O2 3.212(2) 7_556 ?
O1 O2 3.223(2) 6_556 ?
O1 O1 3.334(3) 5_556 ?
O2 O2 2.426(3) 2 ?
O2 O3 2.6662(17) 3_545 ?
O2 O3 2.8623(17) 5_565 ?
O2 O3 2.995(3) . ?
O3 H 0.79(3) . ?
O3 H 0.79(3) 2 ?

loop_
_geom_hbond_atom_site_label_D
_geom_hbond_atom_site_label_H
_geom_hbond_atom_site_label_A
_geom_hbond_distance_DH
_geom_hbond_distance_HA
_geom_hbond_distance_DA
_geom_hbond_angle_DHA
_geom_hbond_site_symmetry_A
_geom_hbond_publ_flag
O3 H O2 0.79(3) 1.96(3) 2.6662(17) 149(3) 4 yes

loop_
_geom_torsion_atom_site_label_1
_geom_torsion_atom_site_label_2
_geom_torsion_atom_site_label_3
_geom_torsion_atom_site_label_4
_geom_torsion
_geom_torsion_site_symmetry_1
_geom_torsion_site_symmetry_2
_geom_torsion_site_symmetry_3
_geom_torsion_site_symmetry_4
_geom_torsion_publ_flag
O1 S O1 Ni 114.32(16) 2 . . 4_545 ?
O2 S O1 Ni -6.41(17) . . . 4_545 ?
O2 S O1 Ni -125.87(14) 2 . . 4_545 ?
O1 S O1 O2 120.73(8) 2 . . . ?
O2 S O1 O2 -119.46(13) 2 . . . ?
O2 S O1 O1 -120.73(8) . . . 2 ?
O2 S O1 O1 119.81(8) 2 . . 2 ?
O1 S O1 O2 -119.81(8) 2 . . 2 ?
O2 S O1 O2 119.46(13) . . . 2 ?
O1 S O1 O2 49.96(8) 2 . . 4_545 ?
O2 S O1 O2 -70.77(12) . . . 4_545 ?
O2 S O1 O2 169.77(13) 2 . . 4_545 ?
O1 S O1 O2 160.90(12) 2 . . 8_556 ?
O2 S O1 O2 40.17(11) . . . 8_556 ?
O2 S O1 O2 -79.29(11) 2 . . 8_556 ?
O1 S O1 O3 106.53(7) 2 . . 3_545 ?
O2 S O1 O3 -14.19(9) . . . 3_545 ?
O2 S O1 O3 -133.65(8) 2 . . 3_545 ?
O1 S O1 O2 -148.77(10) 2 . . 7_556 ?
O2 S O1 O2 90.51(10) . . . 7_556 ?
O2 S O1 O2 -28.95(10) 2 . . 7_556 ?
O1 S O1 O2 -51.41(7) 2 . . 6_556 ?
O2 S O1 O2 -172.13(10) . . . 6_556 ?
O2 S O1 O2 68.41(13) 2 . . 6_556 ?
O1 S O1 O1 -74.35(6) 2 . . 5_556 ?
O2 S O1 O1 164.92(8) . . . 5_556 ?
O2 S O1 O1 45.46(9) 2 . . 5_556 ?
O1 S O2 Ni 80.19(14) 2 . . . ?
O1 S O2 Ni -158.87(11) . . . . ?
O2 S O2 Ni -38.87(8) 2 . . . ?
O1 S O2 O1 -120.94(13) 2 . . . ?
O2 S O2 O1 120.00(8) 2 . . . ?
O1 S O2 O1 120.94(13) . . . 2 ?
O2 S O2 O1 -119.06(8) 2 . . 2 ?
O1 S O2 O2 119.06(8) 2 . . 2 ?
O1 S O2 O2 -120.00(8) . . . 2 ?
O1 S O2 O3 -104.14(9) 2 . . 3_545 ?
O1 S O2 O3 16.80(11) . . . 3_545 ?
O2 S O2 O3 136.80(9) 2 . . 3_545 ?
O1 S O2 O1 155.1(3) 2 . . 4 ?
O1 S O2 O1 -83.9(3) . . . 4 ?
O2 S O2 O1 36.1(2) 2 . . 4 ?
O1 S O2 O3 13.99(15) 2 . . 5_565 ?
O1 S O2 O3 134.93(13) . . . 5_565 ?
O2 S O2 O3 -105.07(13) 2 . . 5_565 ?
O1 S O2 O1 62.88(10) 2 . . 8_455 ?
O1 S O2 O1 -176.18(8) . . . 8_455 ?
O2 S O2 O1 -56.18(5) 2 . . 8_455 ?
O1 S O2 O3 119.06(8) 2 . . . ?
O1 S O2 O3 -120.00(8) . . . . ?
O2 S O2 O3 0.000(0) 2 . . . ?
O1 S O2 O1 170.40(8) 2 . . 7_556 ?
O1 S O2 O1 -68.66(9) . . . 7_556 ?
O2 S O2 O1 51.34(4) 2 . . 7_556 ?
O1 S O2 O1 -47.65(9) 2 . . 6 ?
O1 S O2 O1 73.29(8) . . . 6 ?
O2 S O2 O1 -166.71(7) 2 . . 6 ?
